data_7234918
loop_
_publ_author_name
'Li, Haitao'
'Yang, Yuxia'
'Famulari, Antonino'
'Xin, Lianxin'
'Mart\'i-Rujas, Javier'
'Guo, Fang'

_publ_section_title
;
 Reactivity among first and second coordination spheres using a
 multiprotonated ligand and Cu(ii) in the solid-state
;
_journal_issue 29
_journal_name_full CrystEngComm
_journal_page_first 4354
_journal_paper_doi 10.1039/C9CE00783K
_journal_volume 21
_journal_year 2019
_chemical_absolute_configuration ad
_chemical_formula_moiety 'C18 H24 Cl2 Cu N4'
_chemical_formula_sum 'C18 H24 Cl2 Cu N4'
_chemical_formula_weight 430.85
_space_group_crystal_system hexagonal
_space_group_IT_number 178
_space_group_name_Hall 'P 61 2 (0 0 5)'
_space_group_name_H-M_alt 'P 61 2 2'
_atom_sites_solution_hydrogens geom
_atom_sites_solution_primary dual
_audit_creation_date 2017-12-22
_audit_creation_method
;
Olex2 1.2-beta
(compiled 2017.08.10 svn.r3458 for OlexSys, GUI svn.r5381)
;
_audit_update_record
;
2019-01-04 deposited with the CCDC.	2019-06-19 downloaded from the CCDC.
;
_cell_angle_alpha 90
_cell_angle_beta 90
_cell_angle_gamma 120
_cell_formula_units_Z 6
_cell_length_a 9.8247(4)
_cell_length_b 9.8247(4)
_cell_length_c 32.973(2)
_cell_measurement_reflns_used 9782
_cell_measurement_temperature 298
_cell_measurement_theta_max 28.232
_cell_measurement_theta_min 3.089
_cell_volume 2756.3(2)
_computing_cell_refinement 'SAINT v8.37A (Bruker, 2015)'
_computing_data_reduction 'SAINT v8.37A (Bruker, 2015)'
_computing_molecular_graphics 'Olex2 (Dolomanov et al., 2009)'
_computing_publication_material 'Olex2 (Dolomanov et al., 2009)'
_computing_structure_refinement 'ShelXL (Sheldrick, 2015)'
_computing_structure_solution 'ShelXT (Sheldrick, 2015)'
_diffrn_ambient_temperature 298
_diffrn_measured_fraction_theta_full 0.990
_diffrn_measured_fraction_theta_max 0.992
_diffrn_measurement_device_type 'CCD area detector'
_diffrn_radiation_type MoK\a
_diffrn_radiation_wavelength 0.71073
_diffrn_reflns_av_R_equivalents 0.0395
_diffrn_reflns_av_unetI/netI 0.0137
_diffrn_reflns_Laue_measured_fraction_full 0.990
_diffrn_reflns_Laue_measured_fraction_max 0.992
_diffrn_reflns_limit_h_max 13
_diffrn_reflns_limit_h_min -13
_diffrn_reflns_limit_k_max 11
_diffrn_reflns_limit_k_min -13
_diffrn_reflns_limit_l_max 43
_diffrn_reflns_limit_l_min -43
_diffrn_reflns_number 51693
_diffrn_reflns_point_group_measured_fraction_full 0.993
_diffrn_reflns_point_group_measured_fraction_max 0.995
_diffrn_reflns_theta_full 25.243
_diffrn_reflns_theta_max 28.280
_diffrn_reflns_theta_min 3.441
_exptl_absorpt_coefficient_mu 1.488
_exptl_absorpt_correction_T_max 0.7457
_exptl_absorpt_correction_T_min 0.5218
_exptl_absorpt_correction_type multi-scan
_exptl_absorpt_process_details
;
SADABS-2014/5 (Bruker,2014/5) was used for absorption correction.
wR2(int) was 0.1072 before and 0.0738 after correction.
The Ratio of minimum to maximum transmission is 0.6997.
The \l/2 correction factor is 0.00150.
;
_exptl_crystal_colour blue
_exptl_crystal_colour_primary blue
_exptl_crystal_density_diffrn 1.557
_exptl_crystal_description plate
_exptl_crystal_F_000 1338
_exptl_crystal_size_max 0.33
_exptl_crystal_size_mid 0.1
_exptl_crystal_size_min 0.1
_refine_diff_density_max 0.224
_refine_diff_density_min -0.295
_refine_diff_density_rms 0.054
_refine_ls_abs_structure_details
;
 Refined as an inversion twin.
;
_refine_ls_abs_structure_Flack 0.10(3)
_refine_ls_extinction_method none
_refine_ls_goodness_of_fit_ref 1.174
_refine_ls_hydrogen_treatment constr
_refine_ls_matrix_type full
_refine_ls_number_parameters 115
_refine_ls_number_reflns 2269
_refine_ls_number_restraints 0
_refine_ls_restrained_S_all 1.174
_refine_ls_R_factor_all 0.0333
_refine_ls_R_factor_gt 0.0322
_refine_ls_shift/su_max 0.001
_refine_ls_shift/su_mean 0.000
_refine_ls_structure_factor_coef Fsqd
_refine_ls_weighting_details 'w=1/[\s^2^(Fo^2^)+(0.0194P)^2^+3.1456P] where P=(Fo^2^+2Fc^2^)/3'
_refine_ls_weighting_scheme calc
_refine_ls_wR_factor_gt 0.0783
_refine_ls_wR_factor_ref 0.0789
_reflns_Friedel_coverage 0.576
_reflns_Friedel_fraction_full 1.000
_reflns_Friedel_fraction_max 1.000
_reflns_number_gt 2223
_reflns_number_total 2269
_reflns_threshold_expression 'I > 2\s(I)'
_cod_data_source_file c9ce00783k2.cif
_cod_data_source_block 20171221_3a_0m
_cod_original_cell_volume 2756.3(3)
_cod_original_sg_symbol_Hall 'P 61 2 (0 0 -1)'
_cod_database_code 7234918
_shelx_shelxl_version_number 2014/7
_shelx_space_group_comment
;
The symmetry employed for this shelxl refinement is uniquely defined
by the following loop, which should always be used as a source of
symmetry information in preference to the above space-group names.
They are only intended as comments.
;
_olex2_refinement_description
;
1. Twinned data refinement
 Scales: 0.90(3)
 0.10(3)
2. Fixed Uiso
 At 1.2 times of:
  All C(H) groups, All C(H,H) groups, All N(H) groups
3.a Ternary CH refined with riding coordinates:
 N2(H2), C6(H6)
3.b Secondary CH2 refined with riding coordinates:
 C008(H00A,H00B), C7(H7A,H7B), C8(H8A,H8B)
3.c Aromatic/amide H refined with riding coordinates:
 C1(H1), C9(H9), C3(H3), C5(H5)
;
_olex2_submission_special_instructions 'No special instructions were received'

loop_
_space_group_symop_operation_xyz
'x, y, z'
'x-y, x, z+1/6'
'-y, x-y, z+1/3'
'-x, -y, z+1/2'
'-x+y, -x, z+2/3'
'y, -x+y, z+5/6'
'-y, -x, -z+5/6'
'x-y, -y, -z'
'x, x-y, -z+1/6'
'y, x, -z+1/3'
'-x+y, y, -z+1/2'
'-x, -x+y, -z+2/3'

loop_
_atom_site_label
_atom_site_type_symbol
_atom_site_fract_x
_atom_site_fract_y
_atom_site_fract_z
_atom_site_U_iso_or_equiv
_atom_site_adp_type
_atom_site_occupancy
_atom_site_site_symmetry_order
_atom_site_calc_flag
_atom_site_refinement_flags_posn
_atom_site_refinement_flags_adp
_atom_site_refinement_flags_occupancy
Cu1 Cu -0.77001(7) -0.38500(3) -0.4167 0.02740(15) Uani 1 2 d S T P
Cl1 Cl -0.94199(12) -0.63833(11) -0.43125(3) 0.0448(3) Uani 1 1 d . . .
N4 N -0.5935(4) -0.0691(4) -0.55482(9) 0.0419(8) Uani 1 1 d . . .
N2 N -0.5939(3) -0.3822(3) -0.44926(7) 0.0254(5) Uani 1 1 d . . .
H2 H -0.5821 -0.4698 -0.4394 0.031 Uiso 1 1 calc R . .
C1 C -0.7304(5) -0.0771(5) -0.54654(12) 0.0424(9) Uani 1 1 d . . .
H1 H -0.7500 -0.0017 -0.5577 0.051 Uiso 1 1 calc R . .
C008 C -0.6306(5) -0.4100(4) -0.49375(10) 0.0344(7) Uani 1 1 d . . .
H00A H -0.5404 -0.4024 -0.5078 0.041 Uiso 1 1 calc R . .
H00B H -0.7180 -0.5157 -0.4976 0.041 Uiso 1 1 calc R . .
C9 C -0.8450(5) -0.1930(5) -0.52202(12) 0.0438(10) Uani 1 1 d . . .
H9 H -0.9397 -0.1958 -0.5172 0.053 Uiso 1 1 calc R . .
C3 C -0.8148(4) -0.3036(5) -0.50501(11) 0.0372(8) Uani 1 1 d . . .
H3 H -0.8901 -0.3834 -0.4889 0.045 Uiso 1 1 calc R . .
C4 C -0.6713(4) -0.2952(4) -0.51210(9) 0.0295(7) Uani 1 1 d . . .
C5 C -0.5674(4) -0.1767(5) -0.53759(11) 0.0383(8) Uani 1 1 d . . .
H5 H -0.4722 -0.1718 -0.5431 0.046 Uiso 1 1 calc R . .
C6 C -0.4451(3) -0.2358(4) -0.43950(9) 0.0250(6) Uani 1 1 d . . .
H6 H -0.4460 -0.1482 -0.4534 0.030 Uiso 1 1 calc R . .
C7 C -0.2973(4) -0.2386(5) -0.45240(11) 0.0342(7) Uani 1 1 d . . .
H7A H -0.2974 -0.3283 -0.4401 0.041 Uiso 1 1 calc R . .
H7B H -0.2976 -0.2502 -0.4816 0.041 Uiso 1 1 calc R . .
C8 C -0.1497(4) -0.0890(5) -0.43977(12) 0.0438(9) Uani 1 1 d . . .
H8A H -0.1436 -0.0004 -0.4544 0.053 Uiso 1 1 calc R . .
H8B H -0.0580 -0.0968 -0.4468 0.053 Uiso 1 1 calc R . .

loop_
_atom_site_aniso_label
_atom_site_aniso_U_11
_atom_site_aniso_U_22
_atom_site_aniso_U_33
_atom_site_aniso_U_23
_atom_site_aniso_U_13
_atom_site_aniso_U_12
Cu1 0.0221(3) 0.0299(2) 0.0276(3) 0.0055(2) 0.000 0.01106(13)
Cl1 0.0353(5) 0.0320(5) 0.0486(5) 0.0073(4) -0.0118(4) 0.0030(4)
N4 0.0389(19) 0.0420(18) 0.0332(15) 0.0127(14) 0.0013(13) 0.0116(16)
N2 0.0241(13) 0.0214(12) 0.0288(12) 0.0035(10) 0.0011(10) 0.0098(11)
C1 0.046(2) 0.044(2) 0.0380(19) 0.0092(17) -0.0006(17) 0.023(2)
C008 0.041(2) 0.0287(17) 0.0321(15) -0.0032(13) -0.0010(15) 0.0169(16)
C9 0.040(2) 0.054(3) 0.0410(19) 0.0102(18) 0.0017(17) 0.026(2)
C3 0.0327(18) 0.042(2) 0.0298(17) 0.0088(15) -0.0009(14) 0.0129(17)
C4 0.0307(17) 0.0284(16) 0.0234(13) -0.0011(12) -0.0035(12) 0.0104(13)
C5 0.0283(17) 0.045(2) 0.0352(17) 0.0091(15) 0.0060(14) 0.0139(15)
C6 0.0226(14) 0.0227(14) 0.0272(15) 0.0049(12) 0.0004(11) 0.0095(12)
C7 0.0290(17) 0.039(2) 0.0365(18) 0.0058(16) 0.0070(14) 0.0183(16)
C8 0.0251(17) 0.042(2) 0.057(2) 0.0101(19) 0.0094(16) 0.0109(16)

loop_
_atom_type_symbol
_atom_type_description
_atom_type_scat_dispersion_real
_atom_type_scat_dispersion_imag
_atom_type_scat_source
C C 0.0033 0.0016 'International Tables Vol C Tables 4.2.6.8 and 6.1.1.4'
H H 0.0000 0.0000 'International Tables Vol C Tables 4.2.6.8 and 6.1.1.4'
Cl Cl 0.1484 0.1585 'International Tables Vol C Tables 4.2.6.8 and 6.1.1.4'
Cu Cu 0.3201 1.2651 'International Tables Vol C Tables 4.2.6.8 and 6.1.1.4'
N N 0.0061 0.0033 'International Tables Vol C Tables 4.2.6.8 and 6.1.1.4'

loop_
_geom_angle_atom_site_label_1
_geom_angle_atom_site_label_2
_geom_angle_atom_site_label_3
_geom_angle
_geom_angle_site_symmetry_1
_geom_angle_site_symmetry_3
Cl1 Cu1 Cl1 98.98(6) 9_554 .
N2 Cu1 Cl1 153.59(8) 9_554 .
N2 Cu1 Cl1 153.59(8) . 9_554
N2 Cu1 Cl1 93.76(8) 9_554 9_554
N2 Cu1 Cl1 93.76(8) . .
N2 Cu1 N2 84.56(15) . 9_554
C5 N4 C1 116.9(3) . .
Cu1 N2 H2 106.7 . .
C008 N2 Cu1 112.9(2) . .
C008 N2 H2 106.7 . .
C6 N2 Cu1 108.60(19) . .
C6 N2 H2 106.7 . .
C6 N2 C008 114.7(2) . .
N4 C1 H1 118.4 . .
N4 C1 C9 123.2(4) . .
C9 C1 H1 118.4 . .
N2 C008 H00A 109.0 . .
N2 C008 H00B 109.0 . .
H00A C008 H00B 107.8 . .
C4 C008 N2 112.8(3) . .
C4 C008 H00A 109.0 . .
C4 C008 H00B 109.0 . .
C1 C9 H9 120.8 . .
C3 C9 C1 118.3(4) . .
C3 C9 H9 120.8 . .
C9 C3 H3 120.1 . .
C9 C3 C4 119.7(3) . .
C4 C3 H3 120.1 . .
C3 C4 C008 122.1(3) . .
C5 C4 C008 121.1(3) . .
C5 C4 C3 116.8(3) . .
N4 C5 C4 124.9(4) . .
N4 C5 H5 117.5 . .
C4 C5 H5 117.5 . .
N2 C6 C6 107.14(19) . 9_554
N2 C6 H6 108.2 . .
N2 C6 C7 114.0(3) . .
C6 C6 H6 108.2 9_554 .
C7 C6 C6 111.0(2) . 9_554
C7 C6 H6 108.2 . .
C6 C7 H7A 109.4 . .
C6 C7 H7B 109.4 . .
H7A C7 H7B 108.0 . .
C8 C7 C6 111.3(3) . .
C8 C7 H7A 109.4 . .
C8 C7 H7B 109.4 . .
C7 C8 C8 111.0(3) . 9_554
C7 C8 H8A 109.4 . .
C7 C8 H8B 109.4 . .
C8 C8 H8A 109.4 9_554 .
C8 C8 H8B 109.4 9_554 .
H8A C8 H8B 108.0 . .

loop_
_geom_bond_atom_site_label_1
_geom_bond_atom_site_label_2
_geom_bond_distance
_geom_bond_site_symmetry_2
Cu1 Cl1 2.2528(10) 9_554
Cu1 Cl1 2.2528(10) .
Cu1 N2 2.025(3) .
Cu1 N2 2.025(3) 9_554
N4 C1 1.335(5) .
N4 C5 1.334(5) .
N2 H2 0.9800 .
N2 C008 1.503(4) .
N2 C6 1.486(4) .
C1 H1 0.9300 .
C1 C9 1.391(6) .
C008 H00A 0.9700 .
C008 H00B 0.9700 .
C008 C4 1.500(5) .
C9 H9 0.9300 .
C9 C3 1.381(5) .
C3 H3 0.9300 .
C3 C4 1.390(5) .
C4 C5 1.384(5) .
C5 H5 0.9300 .
C6 C6 1.528(6) 9_554
C6 H6 0.9800 .
C6 C7 1.526(4) .
C7 H7A 0.9700 .
C7 H7B 0.9700 .
C7 C8 1.518(5) .
C8 C8 1.549(8) 9_554
C8 H8A 0.9700 .
C8 H8B 0.9700 .

loop_
_geom_torsion_atom_site_label_1
_geom_torsion_atom_site_label_2
_geom_torsion_atom_site_label_3
_geom_torsion_atom_site_label_4
_geom_torsion
_geom_torsion_site_symmetry_1
_geom_torsion_site_symmetry_4
Cu1 N2 C008 C4 56.1(3) . .
Cu1 N2 C6 C6 40.6(3) . 9_554
Cu1 N2 C6 C7 163.9(2) . .
N4 C1 C9 C3 0.9(7) . .
N2 C008 C4 C3 -74.0(4) . .
N2 C008 C4 C5 107.0(4) . .
N2 C6 C7 C8 -177.3(3) . .
C1 N4 C5 C4 0.2(6) . .
C1 C9 C3 C4 1.1(6) . .
C008 N2 C6 C6 168.0(3) . 9_554
C008 N2 C6 C7 -68.7(3) . .
C008 C4 C5 N4 -179.3(3) . .
C9 C3 C4 C008 178.7(3) . .
C9 C3 C4 C5 -2.3(5) . .
C3 C4 C5 N4 1.7(6) . .
C5 N4 C1 C9 -1.5(6) . .
C6 N2 C008 C4 -69.1(4) . .
C6 C6 C7 C8 -56.2(4) 9_554 .
C6 C7 C8 C8 55.5(5) . 9_554

loop_
_twin_individual_id
_twin_individual_mass_fraction_refined
1 0.90(3)
2 0.10(3)
